data_7214557
loop_
_publ_author_name
'Roy, Bijan'
'Mukherjee, Sandip'
'Mukherjee, Partha Sarathi'

_publ_section_title
;
 Sr2+ and Cd2+ coordination polymers: the effect of the different
 coordinating behaviour of a newly designed tricarboxylic acid
;
_journal_issue 45
_journal_name_full CrystEngComm
_journal_page_first 9596
_journal_paper_doi 10.1039/c3ce41080c
_journal_volume 15
_journal_year 2013
_chemical_formula_moiety 'C26 H28 Cd2 N4 O18, 3(C3 H7 N O), 2(H2 O), O'
_chemical_formula_sum 'C35 H53 Cd2 N7 O24'
_chemical_formula_weight 1180.64
_chemical_name_systematic
;
 ?
;
_space_group_IT_number 14
_symmetry_cell_setting monoclinic
_symmetry_space_group_name_Hall '-P 2ybc'
_symmetry_space_group_name_H-M 'P 1 21/c 1'
_atom_sites_solution_hydrogens geom
_atom_sites_solution_primary direct
_atom_sites_solution_secondary difmap
_audit_creation_method SHELXL-97
_cell_angle_alpha 90.00
_cell_angle_beta 90.663(6)
_cell_angle_gamma 90.00
_cell_formula_units_Z 4
_cell_length_a 18.775(4)
_cell_length_b 11.423(2)
_cell_length_c 22.206(5)
_cell_measurement_temperature 100(2)
_cell_measurement_theta_max 30.70
_cell_measurement_theta_min 2.77
_cell_volume 4762.1(17)
_computing_cell_refinement 'Bruker SMART'
_computing_data_collection 'Bruker SMART'
_computing_data_reduction 'Bruker SAINT'
_computing_molecular_graphics 'ORTEP-3 for Windows (Farrugia, 1999)'
_computing_publication_material WinGX
_computing_structure_refinement 'SHELXL97 (Sheldrick, 2008)'
_computing_structure_solution 'SHELXS97 (Sheldrick, 2008)'
_diffrn_ambient_temperature 100(2)
_diffrn_measured_fraction_theta_full 0.995
_diffrn_measured_fraction_theta_max 0.995
_diffrn_measurement_device_type 'CCD area detector'
_diffrn_measurement_method 'phi and omega scans'
_diffrn_radiation_monochromator graphite
_diffrn_radiation_source 'fine-focus sealed tube'
_diffrn_radiation_type MoK\a
_diffrn_radiation_wavelength 0.71073
_diffrn_reflns_av_R_equivalents 0.0799
_diffrn_reflns_av_unetI/netI 0.0462
_diffrn_reflns_limit_h_max 23
_diffrn_reflns_limit_h_min -23
_diffrn_reflns_limit_k_max 14
_diffrn_reflns_limit_k_min -14
_diffrn_reflns_limit_l_max 27
_diffrn_reflns_limit_l_min -27
_diffrn_reflns_number 135468
_diffrn_reflns_theta_full 26.00
_diffrn_reflns_theta_max 26.00
_diffrn_reflns_theta_min 2.77
_exptl_absorpt_coefficient_mu 0.984
_exptl_absorpt_correction_T_max 0.821
_exptl_absorpt_correction_T_min 0.752
_exptl_absorpt_correction_type empirical
_exptl_absorpt_process_details SADABS
_exptl_crystal_colour colorless
_exptl_crystal_density_diffrn 1.647
_exptl_crystal_density_method 'not measured'
_exptl_crystal_description rectangular
_exptl_crystal_F_000 2400
_exptl_crystal_size_max 0.30
_exptl_crystal_size_mid 0.28
_exptl_crystal_size_min 0.20
_refine_diff_density_max 0.650
_refine_diff_density_min -0.684
_refine_diff_density_rms 0.105
_refine_ls_extinction_method none
_refine_ls_goodness_of_fit_ref 1.062
_refine_ls_hydrogen_treatment mixed
_refine_ls_matrix_type full
_refine_ls_number_parameters 697
_refine_ls_number_reflns 9310
_refine_ls_number_restraints 5
_refine_ls_restrained_S_all 1.062
_refine_ls_R_factor_all 0.0739
_refine_ls_R_factor_gt 0.0432
_refine_ls_shift/su_max 0.000
_refine_ls_shift/su_mean 0.000
_refine_ls_structure_factor_coef Fsqd
_refine_ls_weighting_details 'calc w=1/[\s^2^(Fo^2^)+(0.0294P)^2^+15.8007P] where P=(Fo^2^+2Fc^2^)/3'
_refine_ls_weighting_scheme calc
_refine_ls_wR_factor_gt 0.0841
_refine_ls_wR_factor_ref 0.0925
_reflns_number_gt 6945
_reflns_number_total 9310
_reflns_threshold_expression >2\s(I)
_cod_data_source_file c3ce41080c.txt
_cod_data_source_block 2
_cod_original_sg_symbol_H-M 'P 21/c'
_cod_database_code 7214557

loop_
_symmetry_equiv_pos_as_xyz
'x, y, z'
'-x, y+1/2, -z+1/2'
'-x, -y, -z'
'x, -y-1/2, z-1/2'

loop_
_atom_site_label
_atom_site_type_symbol
_atom_site_fract_x
_atom_site_fract_y
_atom_site_fract_z
_atom_site_U_iso_or_equiv
_atom_site_adp_type
_atom_site_occupancy
_atom_site_symmetry_multiplicity
_atom_site_calc_flag
_atom_site_refinement_flags
C1 C -0.14073(18) 0.9537(3) 0.3080(2) 0.0129(10) Uani 1 1 d .
C2 C -0.06914(19) 0.9471(3) 0.3237(2) 0.0148(11) Uani 1 1 d .
H2 H -0.0500 1.0013 0.3507 0.018 Uiso 1 1 calc R
C3 C -0.02588(19) 0.8614(3) 0.3001(2) 0.0182(11) Uani 1 1 d .
H3 H 0.0222 0.8593 0.3105 0.022 Uiso 1 1 calc R
C4 C -0.05374(18) 0.7783(3) 0.2610(2) 0.0129(10) Uani 1 1 d .
C5 C -0.1258(2) 0.7820(4) 0.2466(2) 0.0217(12) Uani 1 1 d .
H5 H -0.1454 0.7254 0.2213 0.026 Uiso 1 1 calc R
C6 C -0.1687(2) 0.8698(4) 0.2697(2) 0.0232(12) Uani 1 1 d .
H6 H -0.2168 0.8721 0.2593 0.028 Uiso 1 1 calc R
C7 C -0.18526(19) 1.0531(3) 0.3310(2) 0.0150(11) Uani 1 1 d .
C8 C -0.00644(18) 0.6855(3) 0.2339(2) 0.0147(11) Uani 1 1 d .
H8A H -0.0356 0.6219 0.2184 0.018 Uiso 1 1 calc R
H8B H 0.0199 0.7186 0.2007 0.018 Uiso 1 1 calc R
C9 C 0.09275(18) 0.5726(3) 0.3624(2) 0.0157(11) Uani 1 1 d .
C10 C 0.03005(18) 0.5713(3) 0.3288(2) 0.0122(10) Uani 1 1 d .
C11 C 0.11178(18) 0.6780(3) 0.2846(2) 0.0140(11) Uani 1 1 d .
H11 H 0.1338 0.7265 0.2568 0.017 Uiso 1 1 calc R
C12 C 0.1113(2) 0.5233(4) 0.4219(2) 0.0216(12) Uani 1 1 d .
C13 C -0.03827(19) 0.5077(3) 0.3386(2) 0.0193(12) Uani 1 1 d .
C14 C -0.63290(18) 0.9488(3) 0.3020(2) 0.0134(10) Uani 1 1 d .
C15 C -0.56868(18) 0.9744(3) 0.3308(2) 0.0165(11) Uani 1 1 d .
H15 H -0.5537 0.9292 0.3634 0.020 Uiso 1 1 calc R
C16 C -0.52670(19) 1.0665(3) 0.3115(2) 0.0175(11) Uani 1 1 d .
H16 H -0.4838 1.0824 0.3312 0.021 Uiso 1 1 calc R
C17 C -0.54817(18) 1.1350(3) 0.2633(2) 0.0138(11) Uani 1 1 d .
C18 C -0.61277(19) 1.1107(3) 0.2348(2) 0.0166(11) Uani 1 1 d .
H18 H -0.6280 1.1569 0.2027 0.020 Uiso 1 1 calc R
C19 C -0.65464(19) 1.0184(3) 0.2537(2) 0.0185(11) Uani 1 1 d .
H19 H -0.6976 1.0028 0.2340 0.022 Uiso 1 1 calc R
C20 C -0.67595(18) 0.8461(3) 0.3232(2) 0.0169(11) Uani 1 1 d .
C21 C -0.50211(19) 1.2327(3) 0.2394(2) 0.0150(10) Uani 1 1 d .
H21A H -0.4752 1.2044 0.2053 0.018 Uiso 1 1 calc R
H21B H -0.5322 1.2966 0.2256 0.018 Uiso 1 1 calc R
C22 C -0.40443(18) 1.3476(3) 0.3684(2) 0.0132(11) Uani 1 1 d .
C23 C -0.46642(18) 1.3470(3) 0.3345(2) 0.0135(11) Uani 1 1 d .
C24 C -0.38567(17) 1.2360(3) 0.2922(2) 0.0128(10) Uani 1 1 d .
H24 H -0.3640 1.1850 0.2653 0.015 Uiso 1 1 calc R
C25 C -0.38439(19) 1.4030(3) 0.4257(2) 0.0187(11) Uani 1 1 d .
C26 C -0.53572(19) 1.4081(3) 0.3442(2) 0.0178(12) Uani 1 1 d .
C27 C 0.1308(3) 0.1933(5) 0.4102(3) 0.0373(15) Uani 1 1 d .
C28 C 0.2491(3) 0.2796(5) 0.4133(3) 0.062(2) Uani 1 1 d .
H28A H 0.2964 0.2557 0.4030 0.093 Uiso 1 1 calc R
H28B H 0.2476 0.2984 0.4554 0.093 Uiso 1 1 calc R
H28C H 0.2359 0.3473 0.3901 0.093 Uiso 1 1 calc R
C29 C 0.2300(3) 0.0759(5) 0.3795(3) 0.075(2) Uani 1 1 d .
H29A H 0.2804 0.0864 0.3749 0.113 Uiso 1 1 calc R
H29B H 0.2091 0.0546 0.3414 0.113 Uiso 1 1 calc R
H29C H 0.2215 0.0150 0.4083 0.113 Uiso 1 1 calc R
C30 C -0.1921(3) 0.8677(4) 0.4486(2) 0.0266(13) Uani 1 1 d .
C31 C -0.0918(3) 0.7375(5) 0.4370(3) 0.0553(19) Uani 1 1 d .
H31A H -0.0840 0.6566 0.4274 0.083 Uiso 1 1 calc R
H31B H -0.0723 0.7540 0.4762 0.083 Uiso 1 1 calc R
H31C H -0.0689 0.7859 0.4077 0.083 Uiso 1 1 calc R
C32 C -0.2149(4) 0.6701(5) 0.4165(3) 0.065(2) Uani 1 1 d .
H32A H -0.1881 0.5997 0.4100 0.097 Uiso 1 1 calc R
H32B H -0.2379 0.6932 0.3796 0.097 Uiso 1 1 calc R
H32C H -0.2502 0.6560 0.4466 0.097 Uiso 1 1 calc R
C33 C -0.4485(3) 1.1795(4) 0.5058(3) 0.0321(16) Uani 1 1 d .
C34 C -0.5388(4) 1.2503(6) 0.5741(3) 0.071(2) Uani 1 1 d .
H34A H -0.5899 1.2527 0.5755 0.107 Uiso 1 1 calc R
H34B H -0.5203 1.3286 0.5755 0.107 Uiso 1 1 calc R
H34C H -0.5208 1.2068 0.6080 0.107 Uiso 1 1 calc R
C35 C -0.5721(2) 1.1592(6) 0.4763(3) 0.0560(19) Uani 1 1 d .
H35A H -0.6180 1.1757 0.4929 0.084 Uiso 1 1 calc R
H35B H -0.5682 1.0769 0.4684 0.084 Uiso 1 1 calc R
H35C H -0.5666 1.2020 0.4394 0.084 Uiso 1 1 calc R
N1 N 0.04373(14) 0.6401(3) 0.27959(17) 0.0124(9) Uani 1 1 d .
N2 N 0.14264(15) 0.6379(3) 0.33342(17) 0.0140(9) Uani 1 1 d .
N3 N -0.45288(14) 1.2754(3) 0.28604(16) 0.0118(8) Uani 1 1 d .
N4 N -0.35451(15) 1.2783(3) 0.34052(17) 0.0123(9) Uani 1 1 d .
N5 N 0.1987(2) 0.1834(3) 0.4002(2) 0.0393(12) Uani 1 1 d .
N6 N -0.1679(2) 0.7615(3) 0.4366(2) 0.0363(11) Uani 1 1 d .
N7 N -0.5169(2) 1.1941(3) 0.5188(2) 0.0308(11) Uani 1 1 d .
O1 O -0.24677(13) 1.0693(2) 0.31016(14) 0.0189(7) Uani 1 1 d .
O2 O -0.15764(13) 1.1208(2) 0.37008(14) 0.0186(8) Uani 1 1 d .
O3 O 0.17167(14) 0.5415(3) 0.44301(15) 0.0269(8) Uani 1 1 d .
O4 O 0.06360(14) 0.4647(3) 0.45055(16) 0.0315(9) Uani 1 1 d .
O5 O -0.04263(14) 0.4485(3) 0.38713(17) 0.0284(9) Uani 1 1 d D
O6 O -0.08597(14) 0.5138(3) 0.30000(15) 0.0243(8) Uani 1 1 d .
O7 O -0.73706(12) 0.8283(2) 0.30134(14) 0.0166(7) Uani 1 1 d .
O8 O -0.64800(13) 0.7797(2) 0.36194(14) 0.0203(8) Uani 1 1 d .
O9 O -0.32296(13) 1.3900(2) 0.44581(14) 0.0199(8) Uani 1 1 d .
O10 O -0.43217(14) 1.4614(3) 0.45427(15) 0.0294(9) Uani 1 1 d .
O11 O -0.54057(14) 1.4669(3) 0.39273(17) 0.0319(9) Uani 1 1 d D
O12 O -0.58313(14) 1.4001(3) 0.30604(15) 0.0289(9) Uani 1 1 d .
O13 O 0.08633(18) 0.1153(3) 0.40126(18) 0.0440(10) Uani 1 1 d .
O14 O -0.25519(17) 0.8971(3) 0.44736(17) 0.0350(9) Uani 1 1 d .
O15 O -0.42664(16) 1.1352(4) 0.4595(2) 0.0429(11) Uani 1 1 d .
O1W O -0.19968(17) 1.3648(3) 0.30581(19) 0.0214(9) Uani 1 1 d .
O2W O -0.16614(17) 1.3581(3) 0.4389(2) 0.0266(11) Uani 1 1 d .
O3W O -0.28663(16) 1.1269(3) 0.45577(15) 0.0198(8) Uani 1 1 d .
O4W O 0.29750(15) 0.5361(3) 0.30227(19) 0.0248(10) Uani 1 1 d D
O5W O 0.32432(16) 0.5412(3) 0.4339(2) 0.0224(10) Uani 1 1 d .
O6W O 0.21978(18) 0.7930(3) 0.44233(18) 0.0382(11) Uani 1 1 d D
O7W O -0.0450(3) 1.1377(6) 0.4552(2) 0.081(2) Uani 1 1 d .
O8W O 0.08709(18) 0.8718(4) 0.4300(2) 0.0413(11) Uani 1 1 d D
O9W O -0.6491(4) 1.1194(6) 0.6561(4) 0.151(3) Uani 1 1 d .
Cd1 Cd -0.245357(12) 1.25534(2) 0.383229(15) 0.01233(10) Uani 1 1 d .
Cd2 Cd 0.254512(13) 0.65819(2) 0.374742(15) 0.01282(10) Uani 1 1 d .
H1D H 0.117(2) 0.279(5) 0.422(2) 0.042(14) Uiso 1 1 d .
H2D H -0.153(2) 0.924(4) 0.4576(19) 0.020(11) Uiso 1 1 d .
H3D H -0.415(2) 1.204(4) 0.540(2) 0.023(12) Uiso 1 1 d .
H1W H -0.220(3) 1.364(5) 0.275(3) 0.05(2) Uiso 1 1 d .
H2W H -0.169(3) 1.402(4) 0.306(2) 0.030(15) Uiso 1 1 d .
H3W H -0.129(3) 1.386(4) 0.428(2) 0.035(15) Uiso 1 1 d .
H4W H -0.169(3) 1.381(5) 0.470(3) 0.03(2) Uiso 1 1 d .
H5W H -0.272(3) 1.049(6) 0.451(3) 0.08(2) Uiso 1 1 d .
H6W H -0.327(3) 1.131(4) 0.456(2) 0.038(16) Uiso 1 1 d .
H7W H 0.283(2) 0.540(4) 0.267(2) 0.019(15) Uiso 1 1 d .
H8W H 0.3377(17) 0.489(3) 0.305(2) 0.038(14) Uiso 1 1 d D
H9W H 0.361(3) 0.521(5) 0.424(2) 0.042(17) Uiso 1 1 d .
H10W H 0.328(3) 0.571(6) 0.464(3) 0.06(3) Uiso 1 1 d .
H11W H 0.241(3) 0.817(6) 0.4789(18) 0.09(3) Uiso 1 1 d D
H12W H 0.179(3) 0.815(4) 0.439(2) 0.038(15) Uiso 1 1 d .
H13W H -0.073(4) 1.153(7) 0.435(4) 0.08(3) Uiso 1 1 d .
H14W H -0.010(3) 1.139(5) 0.437(3) 0.06(2) Uiso 1 1 d .
H15W H 0.086(5) 0.947(4) 0.410(4) 0.17(5) Uiso 1 1 d D
H16W H 0.073(3) 0.861(5) 0.469(3) 0.05(2) Uiso 1 1 d .
H1C H 0.002(2) 0.448(6) 0.411(3) 0.10(2) Uiso 1 1 d D
H2C H -0.499(3) 1.473(7) 0.419(3) 0.12(3) Uiso 1 1 d D

loop_
_atom_site_aniso_label
_atom_site_aniso_U_11
_atom_site_aniso_U_22
_atom_site_aniso_U_33
_atom_site_aniso_U_23
_atom_site_aniso_U_13
_atom_site_aniso_U_12
C1 0.0159(16) 0.0106(17) 0.012(4) 0.0047(17) 0.0016(17) 0.0015(13)
C2 0.0192(18) 0.0120(18) 0.013(4) -0.0018(17) -0.0004(17) -0.0022(14)
C3 0.0131(16) 0.0141(18) 0.027(4) 0.0031(18) 0.0009(17) 0.0007(13)
C4 0.0163(17) 0.0154(18) 0.007(3) 0.0046(17) 0.0024(17) 0.0030(13)
C5 0.0199(19) 0.025(2) 0.020(4) -0.010(2) -0.0046(19) 0.0050(16)
C6 0.0147(18) 0.029(2) 0.026(4) -0.003(2) -0.0063(18) 0.0077(15)
C7 0.0156(17) 0.0135(18) 0.016(4) 0.0049(18) 0.0046(17) 0.0028(14)
C8 0.0143(17) 0.0177(19) 0.012(4) -0.0014(18) -0.0019(17) 0.0033(14)
C9 0.0130(16) 0.0155(18) 0.019(4) 0.0011(19) 0.0000(17) 0.0033(14)
C10 0.0142(16) 0.0133(17) 0.009(4) 0.0028(18) -0.0002(16) 0.0006(13)
C11 0.0131(16) 0.0113(17) 0.018(4) -0.0003(18) 0.0038(17) 0.0013(13)
C12 0.0154(18) 0.025(2) 0.024(4) 0.006(2) -0.0005(19) 0.0009(15)
C13 0.0155(18) 0.019(2) 0.024(4) 0.000(2) 0.0038(19) -0.0014(14)
C14 0.0136(16) 0.0116(17) 0.015(4) -0.0030(17) 0.0036(17) -0.0008(13)
C15 0.0155(17) 0.0177(19) 0.016(4) 0.0020(18) -0.0013(17) 0.0008(14)
C16 0.0142(17) 0.021(2) 0.017(4) -0.001(2) -0.0030(17) -0.0030(15)
C17 0.0122(16) 0.0161(18) 0.013(4) -0.0026(18) 0.0020(17) 0.0011(13)
C18 0.0171(17) 0.0206(19) 0.012(4) 0.0034(19) -0.0033(17) -0.0004(14)
C19 0.0136(17) 0.020(2) 0.022(4) 0.000(2) -0.0043(18) -0.0040(14)
C20 0.0149(17) 0.0124(18) 0.023(4) -0.0033(18) 0.0015(17) 0.0012(14)
C21 0.0171(17) 0.0203(19) 0.008(4) -0.0014(18) -0.0023(17) -0.0023(14)
C22 0.0118(16) 0.0145(18) 0.013(4) -0.0028(18) 0.0004(16) -0.0002(13)
C23 0.0120(16) 0.0165(18) 0.012(4) 0.0021(18) 0.0020(16) 0.0011(13)
C24 0.0093(15) 0.0144(17) 0.015(4) -0.0008(18) 0.0011(16) -0.0029(13)
C25 0.0177(18) 0.021(2) 0.017(4) -0.003(2) -0.0008(18) 0.0042(15)
C26 0.0125(17) 0.022(2) 0.018(4) -0.004(2) -0.0018(18) 0.0036(14)
C27 0.037(3) 0.044(3) 0.030(5) -0.001(3) -0.004(2) 0.021(2)
C28 0.051(3) 0.040(3) 0.095(6) 0.009(3) -0.001(3) 0.011(3)
C29 0.072(4) 0.042(3) 0.113(7) 0.006(4) 0.058(4) 0.032(3)
C30 0.044(3) 0.021(2) 0.016(4) 0.007(2) 0.004(2) 0.0012(19)
C31 0.072(4) 0.057(4) 0.038(5) 0.028(3) 0.019(3) 0.037(3)
C32 0.096(5) 0.024(3) 0.073(6) -0.002(3) -0.002(4) 0.002(3)
C33 0.031(2) 0.031(3) 0.034(6) 0.013(3) -0.016(3) -0.008(2)
C34 0.107(5) 0.064(4) 0.043(6) -0.012(4) -0.004(4) 0.054(4)
C35 0.024(2) 0.094(5) 0.050(5) -0.006(4) 0.002(3) -0.011(3)
N1 0.0111(14) 0.0138(15) 0.012(3) -0.0016(15) -0.0002(14) 0.0014(11)
N2 0.0109(14) 0.0161(16) 0.015(3) -0.0041(15) 0.0020(15) 0.0016(11)
N3 0.0105(13) 0.0153(15) 0.010(3) -0.0023(15) -0.0013(13) -0.0017(11)
N4 0.0115(14) 0.0150(15) 0.011(3) 0.0020(14) 0.0016(14) -0.0005(11)
N5 0.041(2) 0.032(2) 0.046(4) 0.010(2) 0.013(2) 0.0204(18)
N6 0.059(3) 0.028(2) 0.023(3) 0.007(2) 0.008(2) 0.0133(19)
N7 0.038(2) 0.035(2) 0.019(4) 0.001(2) -0.0002(19) 0.0021(17)
O1 0.0152(12) 0.0215(14) 0.020(2) -0.0009(13) -0.0035(12) 0.0069(10)
O2 0.0157(12) 0.0163(13) 0.024(3) -0.0053(13) -0.0024(12) 0.0030(10)
O3 0.0145(13) 0.0421(19) 0.024(3) 0.0104(16) -0.0004(13) 0.0014(12)
O4 0.0174(14) 0.049(2) 0.028(3) 0.0234(17) 0.0018(14) -0.0032(13)
O5 0.0173(14) 0.0361(18) 0.032(3) 0.0162(18) -0.0026(14) -0.0065(12)
O6 0.0168(13) 0.0297(16) 0.026(3) 0.0014(15) -0.0050(14) -0.0086(11)
O7 0.0127(12) 0.0181(13) 0.019(2) 0.0009(13) -0.0032(12) -0.0029(10)
O8 0.0176(13) 0.0187(14) 0.025(3) 0.0052(13) -0.0045(13) -0.0021(10)
O9 0.0147(13) 0.0251(15) 0.020(3) -0.0078(14) -0.0057(12) 0.0050(11)
O10 0.0213(14) 0.0457(19) 0.021(3) -0.0171(16) -0.0069(14) 0.0158(13)
O11 0.0187(14) 0.052(2) 0.025(3) -0.0205(19) -0.0099(15) 0.0159(14)
O12 0.0179(14) 0.0412(19) 0.027(3) -0.0109(16) -0.0087(14) 0.0099(12)
O13 0.0369(19) 0.053(2) 0.042(3) -0.002(2) -0.0014(18) 0.0143(17)
O14 0.0404(18) 0.0194(16) 0.045(3) 0.0026(16) -0.0009(17) 0.0040(13)
O15 0.0218(16) 0.074(3) 0.033(4) 0.010(2) 0.0069(17) -0.0058(17)
O1W 0.0152(14) 0.0279(17) 0.021(3) 0.0032(16) -0.0036(15) -0.0099(12)
O2W 0.0229(16) 0.038(2) 0.019(4) -0.011(2) 0.0054(16) -0.0163(13)
O3W 0.0160(14) 0.0197(15) 0.024(3) 0.0004(14) 0.0025(14) -0.0002(11)
O4W 0.0240(15) 0.0356(18) 0.014(3) -0.0086(16) -0.0085(16) 0.0164(13)
O5W 0.0152(15) 0.0293(18) 0.023(3) 0.0015(18) 0.0006(15) 0.0074(12)
O6W 0.0285(18) 0.058(2) 0.028(3) -0.025(2) -0.0080(17) 0.0207(16)
O7W 0.030(2) 0.187(6) 0.026(4) -0.018(3) -0.010(2) 0.033(3)
O8W 0.0289(17) 0.065(3) 0.030(4) -0.013(2) -0.0025(19) 0.0142(17)
O9W 0.143(6) 0.118(6) 0.191(8) 0.000(5) 0.011(5) -0.035(5)
Cd1 0.00833(11) 0.01397(13) 0.0147(3) -0.00096(13) -0.00099(11) 0.00086(10)
Cd2 0.00832(11) 0.01672(14) 0.0134(3) -0.00060(13) -0.00046(11) 0.00063(10)

loop_
_atom_type_symbol
_atom_type_description
_atom_type_scat_dispersion_real
_atom_type_scat_dispersion_imag
_atom_type_scat_source
C C 0.0033 0.0016 'International Tables Vol C Tables 4.2.6.8 and 6.1.1.4'
H H 0.0000 0.0000 'International Tables Vol C Tables 4.2.6.8 and 6.1.1.4'
N N 0.0061 0.0033 'International Tables Vol C Tables 4.2.6.8 and 6.1.1.4'
O O 0.0106 0.0060 'International Tables Vol C Tables 4.2.6.8 and 6.1.1.4'
Cd Cd -0.8075 1.2024 'International Tables Vol C Tables 4.2.6.8 and 6.1.1.4'

loop_
_geom_angle_atom_site_label_1
_geom_angle_atom_site_label_2
_geom_angle_atom_site_label_3
_geom_angle
_geom_angle_site_symmetry_1
_geom_angle_site_symmetry_3
C6 C1 C2 118.6(3) . .
C6 C1 C7 121.7(3) . .
C2 C1 C7 119.7(4) . .
C3 C2 C1 121.0(4) . .
C3 C2 H2 119.5 . .
C1 C2 H2 119.5 . .
C2 C3 C4 120.3(3) . .
C2 C3 H3 119.8 . .
C4 C3 H3 119.8 . .
C3 C4 C5 118.9(4) . .
C3 C4 C8 120.7(3) . .
C5 C4 C8 120.4(4) . .
C4 C5 C6 120.4(4) . .
C4 C5 H5 119.8 . .
C6 C5 H5 119.8 . .
C1 C6 C5 120.7(3) . .
C1 C6 H6 119.7 . .
C5 C6 H6 119.7 . .
O1 C7 O2 122.0(3) . .
O1 C7 C1 120.0(4) . .
O2 C7 C1 118.0(3) . .
N1 C8 C4 110.4(3) . .
N1 C8 H8A 109.6 . .
C4 C8 H8A 109.6 . .
N1 C8 H8B 109.6 . .
C4 C8 H8B 109.6 . .
H8A C8 H8B 108.1 . .
N2 C9 C10 109.5(4) . .
N2 C9 C12 118.4(3) . .
C10 C9 C12 132.0(4) . .
N1 C10 C9 104.9(3) . .
N1 C10 C13 124.3(4) . .
C9 C10 C13 130.7(4) . .
N2 C11 N1 111.4(4) . .
N2 C11 H11 124.3 . .
N1 C11 H11 124.3 . .
O3 C12 O4 122.5(4) . .
O3 C12 C9 118.7(4) . .
O4 C12 C9 118.8(3) . .
O6 C13 O5 124.3(4) . .
O6 C13 C10 119.3(4) . .
O5 C13 C10 116.4(4) . .
C15 C14 C19 118.7(3) . .
C15 C14 C20 119.1(4) . .
C19 C14 C20 122.2(3) . .
C16 C15 C14 120.8(4) . .
C16 C15 H15 119.6 . .
C14 C15 H15 119.6 . .
C17 C16 C15 120.5(4) . .
C17 C16 H16 119.8 . .
C15 C16 H16 119.8 . .
C16 C17 C18 119.0(4) . .
C16 C17 C21 121.8(3) . .
C18 C17 C21 119.2(4) . .
C19 C18 C17 120.7(4) . .
C19 C18 H18 119.7 . .
C17 C18 H18 119.7 . .
C18 C19 C14 120.4(4) . .
C18 C19 H19 119.8 . .
C14 C19 H19 119.8 . .
O8 C20 O7 122.6(4) . .
O8 C20 C14 117.6(3) . .
O7 C20 C14 119.8(4) . .
N3 C21 C17 110.9(4) . .
N3 C21 H21A 109.5 . .
C17 C21 H21A 109.5 . .
N3 C21 H21B 109.5 . .
C17 C21 H21B 109.5 . .
H21A C21 H21B 108.1 . .
C23 C22 N4 109.0(4) . .
C23 C22 C25 133.1(3) . .
N4 C22 C25 117.9(3) . .
N3 C23 C22 105.5(3) . .
N3 C23 C26 124.0(4) . .
C22 C23 C26 130.5(4) . .
N4 C24 N3 111.7(3) . .
N4 C24 H24 124.2 . .
N3 C24 H24 124.2 . .
O9 C25 O10 122.2(4) . .
O9 C25 C22 119.3(4) . .
O10 C25 C22 118.5(3) . .
O12 C26 O11 124.5(4) . .
O12 C26 C23 119.5(4) . .
O11 C26 C23 116.0(4) . .
O13 C27 N5 124.8(5) . .
O13 C27 H1D 123(3) . .
N5 C27 H1D 111(3) . .
N5 C28 H28A 109.5 . .
N5 C28 H28B 109.5 . .
H28A C28 H28B 109.5 . .
N5 C28 H28C 109.5 . .
H28A C28 H28C 109.5 . .
H28B C28 H28C 109.5 . .
N5 C29 H29A 109.5 . .
N5 C29 H29B 109.5 . .
H29A C29 H29B 109.5 . .
N5 C29 H29C 109.5 . .
H29A C29 H29C 109.5 . .
H29B C29 H29C 109.5 . .
O14 C30 N6 125.3(5) . .
O14 C30 H2D 122(2) . .
N6 C30 H2D 113(2) . .
N6 C31 H31A 109.5 . .
N6 C31 H31B 109.5 . .
H31A C31 H31B 109.5 . .
N6 C31 H31C 109.5 . .
H31A C31 H31C 109.5 . .
H31B C31 H31C 109.5 . .
N6 C32 H32A 109.5 . .
N6 C32 H32B 109.5 . .
H32A C32 H32B 109.5 . .
N6 C32 H32C 109.5 . .
H32A C32 H32C 109.5 . .
H32B C32 H32C 109.5 . .
O15 C33 N7 124.7(5) . .
O15 C33 H3D 122(3) . .
N7 C33 H3D 113(3) . .
N7 C34 H34A 109.5 . .
N7 C34 H34B 109.5 . .
H34A C34 H34B 109.5 . .
N7 C34 H34C 109.5 . .
H34A C34 H34C 109.5 . .
H34B C34 H34C 109.5 . .
N7 C35 H35A 109.5 . .
N7 C35 H35B 109.5 . .
H35A C35 H35B 109.5 . .
N7 C35 H35C 109.5 . .
H35A C35 H35C 109.5 . .
H35B C35 H35C 109.5 . .
C11 N1 C10 107.7(3) . .
C11 N1 C8 122.7(3) . .
C10 N1 C8 128.8(3) . .
C11 N2 C9 106.4(3) . .
C11 N2 Cd2 133.8(3) . .
C9 N2 Cd2 119.8(3) . .
C24 N3 C23 107.5(3) . .
C24 N3 C21 123.0(3) . .
C23 N3 C21 129.0(3) . .
C24 N4 C22 106.3(3) . .
C24 N4 Cd1 134.0(2) . .
C22 N4 Cd1 119.7(3) . .
C27 N5 C29 122.2(5) . .
C27 N5 C28 121.8(5) . .
C29 N5 C28 115.8(4) . .
C30 N6 C32 121.2(5) . .
C30 N6 C31 120.7(5) . .
C32 N6 C31 117.8(5) . .
C33 N7 C35 120.6(5) . .
C33 N7 C34 121.6(5) . .
C35 N7 C34 117.8(5) . .
C7 O2 Cd1 102.1(2) . .
C12 O3 Cd2 115.0(3) . .
C12 O4 H1C 109(3) . .
C13 O5 H1C 113(4) . .
C20 O7 Cd2 86.5(2) . 1_455
C20 O8 Cd2 97.0(2) . 1_455
C25 O9 Cd1 114.3(3) . .
C25 O10 H2C 112(3) . .
C26 O11 H2C 119(5) . .
Cd1 O1W H1W 118(4) . .
Cd1 O1W H2W 128(4) . .
H1W O1W H2W 114(6) . .
Cd1 O2W H3W 128(4) . .
Cd1 O2W H4W 130(4) . .
H3W O2W H4W 102(5) . .
Cd1 O3W H5W 115(4) . .
Cd1 O3W H6W 108(4) . .
H5W O3W H6W 110(5) . .
Cd2 O4W H7W 122(3) . .
Cd2 O4W H8W 127(3) . .
H7W O4W H8W 110(4) . .
Cd2 O5W H9W 122(4) . .
Cd2 O5W H10W 107(5) . .
H9W O5W H10W 109(6) . .
Cd2 O6W H11W 130(4) . .
Cd2 O6W H12W 116(4) . .
H11W O6W H12W 113(5) . .
H13W O7W H14W 108(8) . .
H15W O8W H16W 123(7) . .
O2W Cd1 N4 139.32(12) . .
O2W Cd1 O2 87.01(12) . .
N4 Cd1 O2 132.70(11) . .
O2W Cd1 O1W 82.94(16) . .
N4 Cd1 O1W 88.14(12) . .
O2 Cd1 O1W 89.67(11) . .
O2W Cd1 O3W 99.94(14) . .
N4 Cd1 O3W 93.22(11) . .
O2 Cd1 O3W 84.84(11) . .
O1W Cd1 O3W 173.64(11) . .
O2W Cd1 O9 76.35(12) . .
N4 Cd1 O9 68.72(11) . .
O2 Cd1 O9 154.08(11) . .
O1W Cd1 O9 107.50(11) . .
O3W Cd1 O9 78.76(11) . .
O6W Cd2 O5W 100.70(16) . .
O6W Cd2 O4W 174.00(14) . .
O5W Cd2 O4W 80.95(16) . .
O6W Cd2 N2 93.72(12) . .
O5W Cd2 N2 133.57(12) . .
O4W Cd2 N2 89.18(12) . .
O6W Cd2 O8 84.68(13) . 1_655
O5W Cd2 O8 88.41(11) . 1_655
O4W Cd2 O8 89.62(11) . 1_655
N2 Cd2 O8 137.09(11) . 1_655
O6W Cd2 O7 85.72(13) . 1_655
O5W Cd2 O7 141.12(10) . 1_655
O4W Cd2 O7 89.42(12) . 1_655
N2 Cd2 O7 83.36(10) . 1_655
O8 Cd2 O7 53.73(9) 1_655 1_655
O6W Cd2 O3 77.22(13) . .
O5W Cd2 O3 72.68(11) . .
O4W Cd2 O3 108.76(12) . .
N2 Cd2 O3 67.93(11) . .
O8 Cd2 O3 150.58(11) 1_655 .
O7 Cd2 O3 145.15(8) 1_655 .

loop_
_geom_bond_atom_site_label_1
_geom_bond_atom_site_label_2
_geom_bond_distance
_geom_bond_site_symmetry_2
C1 C6 1.380(6) .
C1 C2 1.387(5) .
C1 C7 1.504(5) .
C2 C3 1.380(5) .
C2 H2 0.9300 .
C3 C4 1.385(6) .
C3 H3 0.9300 .
C4 C5 1.386(5) .
C4 C8 1.512(5) .
C5 C6 1.389(6) .
C5 H5 0.9300 .
C6 H6 0.9300 .
C7 O1 1.253(4) .
C7 O2 1.268(5) .
C8 N1 1.470(5) .
C8 H8A 0.9700 .
C8 H8B 0.9700 .
C9 N2 1.365(5) .
C9 C10 1.387(5) .
C9 C12 1.474(6) .
C10 N1 1.372(5) .
C10 C13 1.492(5) .
C11 N2 1.307(5) .
C11 N1 1.352(4) .
C11 H11 0.9300 .
C12 O3 1.240(5) .
C12 O4 1.291(5) .
C13 O6 1.234(5) .
C13 O5 1.276(5) .
C14 C15 1.389(5) .
C14 C19 1.392(6) .
C14 C20 1.504(5) .
C15 C16 1.386(5) .
C15 H15 0.9300 .
C16 C17 1.383(6) .
C16 H16 0.9300 .
C17 C18 1.390(5) .
C17 C21 1.512(5) .
C18 C19 1.383(5) .
C18 H18 0.9300 .
C19 H19 0.9300 .
C20 O8 1.257(5) .
C20 O7 1.257(4) .
C21 N3 1.464(5) .
C21 H21A 0.9700 .
C21 H21B 0.9700 .
C22 C23 1.379(5) .
C22 N4 1.379(5) .
C22 C25 1.465(6) .
C23 N3 1.378(5) .
C23 C26 1.494(5) .
C24 N4 1.310(5) .
C24 N3 1.345(4) .
C24 H24 0.9300 .
C25 O9 1.241(4) .
C25 O10 1.291(5) .
C26 O12 1.225(5) .
C26 O11 1.274(5) .
C27 O13 1.236(6) .
C27 N5 1.302(6) .
C27 H1D 1.05(5) .
C28 N5 1.476(7) .
C28 H28A 0.9600 .
C28 H28B 0.9600 .
C28 H28C 0.9600 .
C29 N5 1.439(6) .
C29 H29A 0.9600 .
C29 H29B 0.9600 .
C29 H29C 0.9600 .
C30 O14 1.232(5) .
C30 N6 1.324(6) .
C30 H2D 0.99(4) .
C31 N6 1.454(7) .
C31 H31A 0.9600 .
C31 H31B 0.9600 .
C31 H31C 0.9600 .
C32 N6 1.435(7) .
C32 H32A 0.9600 .
C32 H32B 0.9600 .
C32 H32C 0.9600 .
C33 O15 1.222(7) .
C33 N7 1.330(6) .
C33 H3D 1.01(5) .
C34 N7 1.450(7) .
C34 H34A 0.9600 .
C34 H34B 0.9600 .
C34 H34C 0.9600 .
C35 N7 1.449(6) .
C35 H35A 0.9600 .
C35 H35B 0.9600 .
C35 H35C 0.9600 .
N2 Cd2 2.294(3) .
N4 Cd1 2.263(3) .
O2 Cd1 2.273(2) .
O3 Cd2 2.559(3) .
O4 H1C 1.47(2) .
O5 H1C 0.98(2) .
O7 Cd2 2.542(3) 1_455
O8 Cd2 2.317(3) 1_455
O9 Cd1 2.543(3) .
O10 H2C 1.48(3) .
O11 H2C 0.97(2) .
O1W Cd1 2.300(4) .
O1W H1W 0.78(6) .
O1W H2W 0.72(5) .
O2W Cd1 2.252(4) .
O2W H3W 0.81(5) .
O2W H4W 0.74(6) .
O3W Cd1 2.319(3) .
O3W H5W 0.93(7) .
O3W H6W 0.76(5) .
O4W Cd2 2.284(4) .
O4W H7W 0.83(5) .
O4W H8W 0.931(19) .
O5W Cd2 2.279(3) .
O5W H9W 0.76(6) .
O5W H10W 0.75(7) .
O6W Cd2 2.252(3) .
O6W H11W 0.94(2) .
O6W H12W 0.80(5) .
O7W H13W 0.71(7) .
O7W H14W 0.77(6) .
O8W H15W 0.97(2) .
O8W H16W 0.93(7) .
Cd2 O8 2.317(3) 1_655
Cd2 O7 2.542(3) 1_655

loop_
_geom_torsion_atom_site_label_1
_geom_torsion_atom_site_label_2
_geom_torsion_atom_site_label_3
_geom_torsion_atom_site_label_4
_geom_torsion
_geom_torsion_site_symmetry_4
C6 C1 C2 C3 2.4(6) .
C7 C1 C2 C3 -175.6(4) .
C1 C2 C3 C4 -1.4(6) .
C2 C3 C4 C5 -0.7(6) .
C2 C3 C4 C8 178.9(4) .
C3 C4 C5 C6 1.9(7) .
C8 C4 C5 C6 -177.7(4) .
C2 C1 C6 C5 -1.2(7) .
C7 C1 C6 C5 176.8(4) .
C4 C5 C6 C1 -0.9(7) .
C6 C1 C7 O1 -8.4(6) .
C2 C1 C7 O1 169.6(4) .
C6 C1 C7 O2 174.0(4) .
C2 C1 C7 O2 -8.1(6) .
C3 C4 C8 N1 41.6(5) .
C5 C4 C8 N1 -138.8(4) .
N2 C9 C10 N1 -1.3(4) .
C12 C9 C10 N1 175.0(4) .
N2 C9 C10 C13 175.9(4) .
C12 C9 C10 C13 -7.8(8) .
N2 C9 C12 O3 -1.0(6) .
C10 C9 C12 O3 -177.1(4) .
N2 C9 C12 O4 177.7(4) .
C10 C9 C12 O4 1.7(7) .
N1 C10 C13 O6 1.6(6) .
C9 C10 C13 O6 -175.1(4) .
N1 C10 C13 O5 -179.3(4) .
C9 C10 C13 O5 4.0(7) .
C19 C14 C15 C16 -0.7(6) .
C20 C14 C15 C16 178.4(4) .
C14 C15 C16 C17 0.2(6) .
C15 C16 C17 C18 0.6(6) .
C15 C16 C17 C21 -177.2(4) .
C16 C17 C18 C19 -0.9(6) .
C21 C17 C18 C19 176.9(4) .
C17 C18 C19 C14 0.4(6) .
C15 C14 C19 C18 0.3(6) .
C20 C14 C19 C18 -178.7(4) .
C15 C14 C20 O8 -7.8(6) .
C19 C14 C20 O8 171.2(4) .
C15 C14 C20 O7 173.5(4) .
C19 C14 C20 O7 -7.5(6) .
C16 C17 C21 N3 -24.4(5) .
C18 C17 C21 N3 157.9(4) .
N4 C22 C23 N3 0.4(4) .
C25 C22 C23 N3 -177.9(4) .
N4 C22 C23 C26 -179.3(4) .
C25 C22 C23 C26 2.4(8) .
C23 C22 C25 O9 -178.8(4) .
N4 C22 C25 O9 3.0(6) .
C23 C22 C25 O10 2.9(7) .
N4 C22 C25 O10 -175.3(4) .
N3 C23 C26 O12 -3.7(6) .
C22 C23 C26 O12 176.0(4) .
N3 C23 C26 O11 176.9(4) .
C22 C23 C26 O11 -3.4(7) .
N2 C11 N1 C10 0.3(4) .
N2 C11 N1 C8 170.7(3) .
C9 C10 N1 C11 0.6(4) .
C13 C10 N1 C11 -176.8(4) .
C9 C10 N1 C8 -169.0(4) .
C13 C10 N1 C8 13.5(6) .
C4 C8 N1 C11 -98.2(4) .
C4 C8 N1 C10 70.0(5) .
N1 C11 N2 C9 -1.1(4) .
N1 C11 N2 Cd2 179.6(2) .
C10 C9 N2 C11 1.5(4) .
C12 C9 N2 C11 -175.4(4) .
C10 C9 N2 Cd2 -179.1(2) .
C12 C9 N2 Cd2 4.0(5) .
N4 C24 N3 C23 -0.9(4) .
N4 C24 N3 C21 -173.6(3) .
C22 C23 N3 C24 0.2(4) .
C26 C23 N3 C24 -180.0(4) .
C22 C23 N3 C21 172.3(4) .
C26 C23 N3 C21 -7.9(6) .
C17 C21 N3 C24 94.7(4) .
C17 C21 N3 C23 -76.3(5) .
N3 C24 N4 C22 1.2(4) .
N3 C24 N4 Cd1 179.2(2) .
C23 C22 N4 C24 -1.0(4) .
C25 C22 N4 C24 177.6(4) .
C23 C22 N4 Cd1 -179.3(2) .
C25 C22 N4 Cd1 -0.7(5) .
O13 C27 N5 C29 -2.6(9) .
O13 C27 N5 C28 -178.5(6) .
O14 C30 N6 C32 4.3(9) .
O14 C30 N6 C31 177.5(5) .
O15 C33 N7 C35 -1.5(8) .
O15 C33 N7 C34 -178.3(5) .
O1 C7 O2 Cd1 -0.5(5) .
C1 C7 O2 Cd1 177.1(3) .
O4 C12 O3 Cd2 179.2(3) .
C9 C12 O3 Cd2 -2.1(5) .
O8 C20 O7 Cd2 4.4(4) 1_455
C14 C20 O7 Cd2 -177.0(4) 1_455
O7 C20 O8 Cd2 -4.8(5) 1_455
C14 C20 O8 Cd2 176.5(3) 1_455
O10 C25 O9 Cd1 174.8(3) .
C22 C25 O9 Cd1 -3.4(5) .
C24 N4 Cd1 O2W 148.8(4) .
C22 N4 Cd1 O2W -33.4(4) .
C24 N4 Cd1 O2 -15.9(4) .
C22 N4 Cd1 O2 161.9(2) .
C24 N4 Cd1 O1W 71.9(4) .
C22 N4 Cd1 O1W -110.3(3) .
C24 N4 Cd1 O3W -101.9(4) .
C22 N4 Cd1 O3W 76.0(3) .
C24 N4 Cd1 O9 -178.5(4) .
C22 N4 Cd1 O9 -0.7(3) .
C7 O2 Cd1 O2W -171.5(3) .
C7 O2 Cd1 N4 -1.4(3) .
C7 O2 Cd1 O1W -88.5(3) .
C7 O2 Cd1 O3W 88.3(3) .
C7 O2 Cd1 O9 138.9(3) .
C25 O9 Cd1 O2W 161.0(3) .
C25 O9 Cd1 N4 2.2(3) .
C25 O9 Cd1 O2 -147.5(3) .
C25 O9 Cd1 O1W 83.1(3) .
C25 O9 Cd1 O3W -95.7(3) .
C11 N2 Cd2 O6W 101.1(4) .
C9 N2 Cd2 O6W -78.1(3) .
C11 N2 Cd2 O5W -150.3(4) .
C9 N2 Cd2 O5W 30.5(4) .
C11 N2 Cd2 O4W -73.6(4) .
C9 N2 Cd2 O4W 107.1(3) .
C11 N2 Cd2 O8 15.0(4) 1_655
C9 N2 Cd2 O8 -164.3(2) 1_655
C11 N2 Cd2 O7 15.9(4) 1_655
C9 N2 Cd2 O7 -163.3(3) 1_655
C11 N2 Cd2 O3 175.7(4) .
C9 N2 Cd2 O3 -3.5(3) .
C12 O3 Cd2 O6W 102.4(3) .
C12 O3 Cd2 O5W -151.9(3) .
C12 O3 Cd2 O4W -78.2(3) .
C12 O3 Cd2 N2 3.0(3) .
C12 O3 Cd2 O8 155.8(3) 1_655
C12 O3 Cd2 O7 39.8(4) 1_655
